data_4020500
loop_
_publ_author_name
'Mar\'ia E. Gonz\'alez N\'u\~nez'
'Jorge Royo'
'Rossella Mello'
'Minerva B\'aguena'
'Jaime Mart\'inez Ferrer'
'Carmen Ram\'irez de Arellano'
'Gregorio Asensio'
'G. K. Surya Prakash'

_publ_section_title
;
 Oxygenation of Alkane C-H Bonds with
 Methyl(trifluoromethyl)dioxirane: Effect of
 the Substituents and the Solvent
 on the Reaction Rate
;
_journal_name_full 'Journal of Organic Chemistry'
_journal_page_first 7919
_journal_page_last 7924
_journal_paper_doi 10.1021/jo0509511
_journal_volume 70
_journal_year 2005
_chemical_formula_sum 'C10 H15 Cl O'
_chemical_formula_weight 186.67
_space_group_IT_number 88
_symmetry_cell_setting tetragonal
_symmetry_space_group_name_Hall '-I 4ad'
_symmetry_space_group_name_H-M 'I 41/a :2'
_cell_angle_alpha 90.00
_cell_angle_beta 90.00
_cell_angle_gamma 90.00
_cell_formula_units_Z 32
_cell_length_a 23.604(4)
_cell_length_b 23.604(4)
_cell_length_c 13.515(3)
_cell_measurement_temperature 293(2)
_cell_volume 7530(2)
_diffrn_ambient_temperature 293(2)
_exptl_crystal_density_diffrn 1.317
_cod_depositor_comments
;
The following automatic conversions were performed:
'_symmetry_cell_setting' value 'Tetragonal' changed to 'tetragonal'
according to '/home/saulius/struct/CIF-dictionaries/cif_core.dic'
dictionary named 'cif_core.dic' version 2.4.1 from 2010-06-29.

Automatic conversion script
Id: cif_fix_enum 1527 2010-12-29 10:47:43Z saulius 
;
_cod_original_sg_symbol_H-M 'I 41/a'
_cod_database_code 4020500

loop_
_symmetry_equiv_pos_as_xyz
'x, y, z'
'-x+1/2, -y, z+1/2'
'-y+3/4, x+1/4, z+1/4'
'y+3/4, -x+3/4, z+3/4'
'x+1/2, y+1/2, z+1/2'
'-x+1, -y+1/2, z+1'
'-y+5/4, x+3/4, z+3/4'
'y+5/4, -x+5/4, z+5/4'
'-x, -y, -z'
'x-1/2, y, -z-1/2'
'y-3/4, -x-1/4, -z-1/4'
'-y-3/4, x-3/4, -z-3/4'
'-x+1/2, -y+1/2, -z+1/2'
'x, y+1/2, -z'
'y-1/4, -x+1/4, -z+1/4'
'-y-1/4, x-1/4, -z-1/4'

loop_
_atom_site_label
_atom_site_type_symbol
_atom_site_fract_x
_atom_site_fract_y
_atom_site_fract_z
_atom_site_U_iso_or_equiv
_atom_site_adp_type
_atom_site_occupancy
_atom_site_symmetry_multiplicity
_atom_site_calc_flag
_atom_site_refinement_flags
_atom_site_disorder_assembly
_atom_site_disorder_group
Cl1 Cl 0.79307(2) 0.44822(2) 0.60465(4) 0.06499(18) Uani 1 1 d U . .
O1 O 0.93917(5) 0.30746(5) 0.63188(9) 0.0481(3) Uani 1 1 d U . .
H1 H 0.9362 0.2729 0.6302 0.058 Uiso 1 1 calc R . .
C1 C 0.80521(6) 0.34869(6) 0.50000(14) 0.0383(4) Uani 1 1 d U . .
H1B H 0.7652 0.3419 0.5153 0.046 Uiso 1 1 calc R . .
C2 C 0.81634(6) 0.41225(6) 0.49332(14) 0.0389(4) Uani 1 1 d U . .
H2 H 0.7947 0.4273 0.4373 0.047 Uiso 1 1 calc R . .
C3 C 0.87906(6) 0.42336(6) 0.47418(12) 0.0367(4) Uani 1 1 d U . .
H3 H 0.8862 0.4642 0.4728 0.044 Uiso 1 1 calc R . .
C4 C 0.91559(6) 0.39552(6) 0.55311(12) 0.0363(4) Uani 1 1 d U . .
H4A H 0.9068 0.4117 0.6173 0.044 Uiso 1 1 calc R . .
H4B H 0.9553 0.4026 0.5391 0.044 Uiso 1 1 calc R . .
C5 C 0.90480(6) 0.33200(6) 0.55527(12) 0.0323(4) Uani 1 1 d U . .
C6 C 0.91900(7) 0.30668(7) 0.45521(12) 0.0404(4) Uani 1 1 d U . .
H6A H 0.9127 0.2661 0.4567 0.048 Uiso 1 1 calc R . .
H6B H 0.9586 0.3133 0.4401 0.048 Uiso 1 1 calc R . .
C7 C 0.88198(8) 0.33351(7) 0.37539(13) 0.0464(4) Uani 1 1 d U . .
H7 H 0.8912 0.3170 0.3109 0.056 Uiso 1 1 calc R . .
C8 C 0.81970(7) 0.32317(7) 0.39895(14) 0.0486(5) Uani 1 1 d U . .
H8A H 0.8121 0.2828 0.3996 0.058 Uiso 1 1 calc R . .
H8B H 0.7962 0.3404 0.3483 0.058 Uiso 1 1 calc R . .
C9 C 0.84234(6) 0.32154(6) 0.57896(13) 0.0371(4) Uani 1 1 d U . .
H9A H 0.8351 0.2811 0.5815 0.045 Uiso 1 1 calc R . .
H9B H 0.8333 0.3375 0.6432 0.045 Uiso 1 1 calc R . .
C10 C 0.89279(8) 0.39741(7) 0.37300(13) 0.0485(5) Uani 1 1 d U . .
H10A H 0.8693 0.4148 0.3225 0.058 Uiso 1 1 calc R . .
H10B H 0.9321 0.4046 0.3566 0.058 Uiso 1 1 calc R . .
Cl1A Cl 0.72483(2) 0.71702(2) 0.43446(6) 0.0977(3) Uani 1 1 d U . .
O1A O 0.55402(5) 0.68531(5) 0.62449(10) 0.0542(3) Uani 1 1 d U . .
H1A H 0.5631 0.7188 0.6284 0.065 Uiso 1 1 calc R . .
C2A C 0.68760(7) 0.65046(7) 0.42117(16) 0.0519(5) Uani 1 1 d U . .
H2A H 0.7084 0.6271 0.3734 0.062 Uiso 1 1 calc R . .
C5A C 0.58937(6) 0.65739(7) 0.55293(12) 0.0366(4) Uani 1 1 d U . .
C1A C 0.62789(8) 0.65943(7) 0.38186(13) 0.0472(4) Uani 1 1 d U . .
H1C H 0.6293 0.6809 0.3199 0.057 Uiso 1 1 calc R . .
C3A C 0.68591(7) 0.61913(7) 0.51864(14) 0.0491(5) Uani 1 1 d U . .
H3A H 0.7244 0.6152 0.5447 0.059 Uiso 1 1 calc R . .
C4A C 0.64916(7) 0.65089(8) 0.59341(14) 0.0505(5) Uani 1 1 d U . .
H4C H 0.6481 0.6301 0.6553 0.061 Uiso 1 1 calc R . .
H4D H 0.6653 0.6880 0.6062 0.061 Uiso 1 1 calc R . .
C6A C 0.56436(7) 0.59909(7) 0.53416(14) 0.0485(4) Uani 1 1 d U . .
H6C H 0.5261 0.6029 0.5089 0.058 Uiso 1 1 calc R . .
H6D H 0.5628 0.5780 0.5957 0.058 Uiso 1 1 calc R . .
C7A C 0.60091(7) 0.56737(7) 0.45925(15) 0.0509(5) Uani 1 1 d U . .
H7A H 0.5844 0.5299 0.4469 0.061 Uiso 1 1 calc R . .
C8A C 0.60309(8) 0.60049(8) 0.36283(14) 0.0567(5) Uani 1 1 d U . .
H8C H 0.5652 0.6040 0.3356 0.068 Uiso 1 1 calc R . .
H8D H 0.6264 0.5805 0.3152 0.068 Uiso 1 1 calc R . .
C9A C 0.59123(7) 0.69053(7) 0.45715(12) 0.0397(4) Uani 1 1 d U . .
H9C H 0.6067 0.7280 0.4693 0.048 Uiso 1 1 calc R . .
H9D H 0.5532 0.6950 0.4313 0.048 Uiso 1 1 calc R . .
C10A C 0.66062(8) 0.56031(7) 0.49959(16) 0.0544(5) Uani 1 1 d U . .
H10C H 0.6838 0.5399 0.4523 0.065 Uiso 1 1 calc R . .
H10D H 0.6596 0.5388 0.5607 0.065 Uiso 1 1 calc R . .

loop_
_atom_site_aniso_label
_atom_site_aniso_U_11
_atom_site_aniso_U_22
_atom_site_aniso_U_33
_atom_site_aniso_U_23
_atom_site_aniso_U_13
_atom_site_aniso_U_12
Cl1 0.0524(3) 0.0511(3) 0.0915(4) -0.0205(3) 0.0236(3) 0.0016(2)
O1 0.0512(7) 0.0423(6) 0.0509(7) 0.0052(6) -0.0166(6) 0.0045(6)
C1 0.0272(7) 0.0315(8) 0.0561(11) 0.0007(8) -0.0029(8) -0.0047(6)
C2 0.0351(8) 0.0319(8) 0.0497(10) -0.0012(8) -0.0015(8) 0.0015(7)
C3 0.0365(8) 0.0268(7) 0.0468(11) 0.0048(7) 0.0023(8) -0.0025(6)
C4 0.0305(8) 0.0337(8) 0.0447(10) -0.0039(8) 0.0001(7) -0.0063(6)
C5 0.0298(7) 0.0321(8) 0.0351(9) 0.0016(7) -0.0041(7) 0.0003(6)
C6 0.0429(9) 0.0348(8) 0.0434(10) -0.0027(8) 0.0045(8) 0.0034(7)
C7 0.0610(11) 0.0449(9) 0.0332(9) -0.0037(8) 0.0009(9) 0.0069(8)
C8 0.0573(11) 0.0355(9) 0.0530(11) -0.0040(9) -0.0216(10) -0.0008(8)
C9 0.0359(8) 0.0322(8) 0.0432(10) 0.0039(8) 0.0026(8) -0.0052(6)
C10 0.0546(11) 0.0495(10) 0.0414(10) 0.0112(9) 0.0050(9) 0.0015(8)
Cl1A 0.0524(3) 0.0518(3) 0.1889(8) -0.0038(4) 0.0422(4) -0.0133(2)
O1A 0.0571(8) 0.0514(7) 0.0541(8) -0.0059(7) 0.0229(7) 0.0047(6)
C2A 0.0418(9) 0.0372(9) 0.0765(14) -0.0016(10) 0.0218(10) 0.0008(7)
C5A 0.0357(8) 0.0383(8) 0.0357(9) -0.0029(7) 0.0054(8) 0.0011(7)
C1A 0.0584(11) 0.0473(10) 0.0361(10) 0.0067(8) 0.0095(9) 0.0082(8)
C3A 0.0325(8) 0.0508(10) 0.0642(13) -0.0020(10) -0.0069(9) 0.0083(7)
C4A 0.0493(10) 0.0578(11) 0.0442(10) -0.0042(9) -0.0103(9) 0.0045(8)
C6A 0.0456(10) 0.0408(9) 0.0591(12) 0.0039(9) 0.0076(9) -0.0063(8)
C7A 0.0494(10) 0.0329(9) 0.0703(13) -0.0084(9) 0.0051(10) -0.0050(8)
C8A 0.0575(11) 0.0604(12) 0.0522(12) -0.0202(10) -0.0043(10) 0.0047(9)
C9A 0.0382(8) 0.0373(8) 0.0434(10) 0.0033(8) 0.0010(8) 0.0051(7)
C10A 0.0579(11) 0.0418(10) 0.0635(12) 0.0069(10) 0.0067(11) 0.0112(8)

loop_
_geom_bond_atom_site_label_1
_geom_bond_atom_site_label_2
_geom_bond_distance
_geom_bond_site_symmetry_2
_geom_bond_publ_flag
Cl1 C2 1.8129(18) . ?
O1 C5 1.4374(18) . ?
C1 C9 1.523(2) . ?
C1 C2 1.526(2) . ?
C1 C8 1.531(3) . ?
C2 C3 1.526(2) . ?
C3 C4 1.521(2) . ?
C3 C10 1.533(2) . ?
C4 C5 1.521(2) . ?
C5 C6 1.516(2) . ?
C5 C9 1.529(2) . ?
C6 C7 1.526(2) . ?
C7 C8 1.524(3) . ?
C7 C10 1.530(2) . ?
Cl1A C2A 1.8091(17) . ?
O1A C5A 1.4373(18) . ?
C2A C3A 1.511(3) . ?
C2A C1A 1.521(2) . ?
C5A C9A 1.513(2) . ?
C5A C6A 1.519(2) . ?
C5A C4A 1.521(2) . ?
C1A C9A 1.524(2) . ?
C1A C8A 1.531(3) . ?
C3A C4A 1.528(2) . ?
C3A C10A 1.533(2) . ?
C6A C7A 1.526(2) . ?
C7A C10A 1.520(2) . ?
C7A C8A 1.521(3) . ?

loop_
_cod_related_entry_id
_cod_related_entry_database
_cod_related_entry_code
1 ChemSpider 491300
